data_1570074
loop_
_publ_author_name
'Jena, Rohan'
'Laha, Subhajit'
'Dwarkanath, Nimish'
'Hazra, Arpan'
'Haldar, Ritesh'
'Balasubramanian, Sundaram'
'Maji, Tapas Kumar'

_publ_section_title
;
 Noncovalent interaction guided selectivity of haloaromatic isomers in a
 flexible porous coordination polymer.
;
_journal_issue 43
_journal_name_full 'Chemical science'
_journal_page_first 12321
_journal_page_last 12330
_journal_paper_doi 10.1039/d3sc03079b
_journal_volume 14
_journal_year 2023
_chemical_formula_sum 'C30 H18 Cl2 N2 O4 Zn'
_chemical_formula_weight 606.73
_space_group_crystal_system monoclinic
_space_group_IT_number 13
_space_group_name_Hall '-P 2yc'
_space_group_name_H-M_alt 'P 1 2/c 1'
_atom_sites_solution_hydrogens geom
_audit_creation_method SHELXL-2018/3
_audit_update_record
;
2023-05-31 deposited with the CCDC.	2023-10-05 downloaded from the CCDC.
;
_cell_angle_alpha 90
_cell_angle_beta 90.0830(10)
_cell_angle_gamma 90
_cell_formula_units_Z 2
_cell_length_a 7.63480(10)
_cell_length_b 9.8825(2)
_cell_length_c 17.0598(4)
_cell_measurement_reflns_used 9360
_cell_measurement_temperature 293(2)
_cell_measurement_theta_max 27.61
_cell_measurement_theta_min 2.38
_cell_volume 1287.18(4)
_computing_structure_refinement 'SHELXL-2018/3 (Sheldrick, 2018)'
_computing_structure_solution 'SHELXT 2018/2 (Sheldrick, 2018)'
_diffrn_ambient_temperature 293(2)
_diffrn_measured_fraction_theta_full 0.997
_diffrn_measured_fraction_theta_max 0.998
_diffrn_measurement_device_type 'Bruker APEX-II CCD'
_diffrn_measurement_method '\f and \w scans'
_diffrn_radiation_type MoK\a
_diffrn_radiation_wavelength 0.71073
_diffrn_reflns_av_R_equivalents 0.0455
_diffrn_reflns_av_unetI/netI 0.0232
_diffrn_reflns_Laue_measured_fraction_full 0.997
_diffrn_reflns_Laue_measured_fraction_max 0.998
_diffrn_reflns_limit_h_max 10
_diffrn_reflns_limit_h_min -9
_diffrn_reflns_limit_k_max 13
_diffrn_reflns_limit_k_min -13
_diffrn_reflns_limit_l_max 22
_diffrn_reflns_limit_l_min -22
_diffrn_reflns_number 28031
_diffrn_reflns_point_group_measured_fraction_full 0.997
_diffrn_reflns_point_group_measured_fraction_max 0.998
_diffrn_reflns_theta_full 25.242
_diffrn_reflns_theta_max 28.303
_diffrn_reflns_theta_min 2.061
_exptl_absorpt_coefficient_mu 1.203
_exptl_crystal_colour 'Pale yellow'
_exptl_crystal_density_diffrn 1.565
_exptl_crystal_description Cuboid
_exptl_crystal_F_000 616
_exptl_crystal_size_max 0.157
_exptl_crystal_size_mid 0.123
_exptl_crystal_size_min 0.0981
_refine_diff_density_max 0.590
_refine_diff_density_min -0.622
_refine_diff_density_rms 0.052
_refine_ls_extinction_method none
_refine_ls_goodness_of_fit_ref 1.048
_refine_ls_hydrogen_treatment constr
_refine_ls_matrix_type full
_refine_ls_number_parameters 177
_refine_ls_number_reflns 3219
_refine_ls_number_restraints 0
_refine_ls_restrained_S_all 1.048
_refine_ls_R_factor_all 0.0426
_refine_ls_R_factor_gt 0.0349
_refine_ls_shift/su_max 0.000
_refine_ls_shift/su_mean 0.000
_refine_ls_structure_factor_coef Fsqd
_refine_ls_weighting_details 'w=1/[\s^2^(Fo^2^)+(0.0562P)^2^+0.4216P] where P=(Fo^2^+2Fc^2^)/3'
_refine_ls_weighting_scheme calc
_refine_ls_wR_factor_gt 0.0975
_refine_ls_wR_factor_ref 0.1029
_reflns_Friedel_coverage 0.000
_reflns_number_gt 2787
_reflns_number_total 3219
_reflns_threshold_expression 'I > 2\s(I)'
_cod_data_source_file d3sc03079b2.cif
_cod_data_source_block p_DCB
_cod_depositor_comments 'Adding full bibliography for 1570070--1570080.cif.'
_cod_original_sg_symbol_H-M 'P 2/c'
_cod_database_code 1570074
_shelx_shelxl_version_number 2018/3
_shelx_space_group_comment
;
The symmetry employed for this shelxl refinement is uniquely defined
by the following loop, which should always be used as a source of
symmetry information in preference to the above space-group names.
They are only intended as comments.
;

loop_
_space_group_symop_operation_xyz
'x, y, z'
'-x, y, -z+1/2'
'-x, -y, -z'
'x, -y, z-1/2'

loop_
_atom_site_label
_atom_site_type_symbol
_atom_site_fract_x
_atom_site_fract_y
_atom_site_fract_z
_atom_site_U_iso_or_equiv
_atom_site_adp_type
_atom_site_occupancy
_atom_site_site_symmetry_order
_atom_site_calc_flag
_atom_site_refinement_flags_posn
_atom_site_refinement_flags_adp
_atom_site_refinement_flags_occupancy
_atom_site_disorder_assembly
_atom_site_disorder_group
Zn1 Zn 1.000000 0.31168(3) 0.750000 0.03787(12) Uani 1 2 d S T P . .
Cl1 Cl 0.63297(16) 0.65900(16) 0.57889(6) 0.1236(4) Uani 1 1 d . . . . .
O1 O 0.75818(18) 0.24737(16) 0.71795(8) 0.0456(3) Uani 1 1 d . . . . .
O2 O 0.96432(19) 0.16983(16) 0.64099(10) 0.0535(4) Uani 1 1 d . . . . .
N1 N 0.9384(2) 0.47607(17) 0.82387(9) 0.0417(4) Uani 1 1 d . . . . .
C1 C 0.8065(2) 0.18146(18) 0.65824(11) 0.0378(4) Uani 1 1 d . . . . .
C2 C 0.3631(2) 0.0882(2) 0.57511(11) 0.0401(4) Uani 1 1 d . . . . .
H2 H 0.245423 0.102896 0.586268 0.048 Uiso 1 1 calc R U . . .
C3 C 0.4889(2) 0.1405(2) 0.62370(11) 0.0397(4) Uani 1 1 d . . . . .
H3 H 0.456246 0.190380 0.667532 0.048 Uiso 1 1 calc R U . . .
C4 C 0.6686(2) 0.11884(18) 0.60737(11) 0.0355(4) Uani 1 1 d . . . . .
C5 C 0.7165(2) 0.04337(19) 0.54362(11) 0.0366(4) Uani 1 1 d . . . . .
H5 H 0.834744 0.028037 0.534061 0.044 Uiso 1 1 calc R U . . .
C6 C 0.5901(2) -0.01190(19) 0.49187(10) 0.0349(4) Uani 1 1 d . . . . .
C7 C 0.8759(3) 0.4737(3) 0.89625(13) 0.0585(6) Uani 1 1 d . . . . .
H7 H 0.855534 0.390432 0.919963 0.070 Uiso 1 1 calc R U . . .
C8 C 0.8395(4) 0.5913(4) 0.93814(17) 0.0765(8) Uani 1 1 d . . . . .
H8 H 0.795631 0.586374 0.988891 0.092 Uiso 1 1 calc R U . . .
C9 C 0.8690(4) 0.7135(4) 0.9039(2) 0.0816(9) Uani 1 1 d . . . . .
H9 H 0.845577 0.792675 0.931415 0.098 Uiso 1 1 calc R U . . .
C10 C 0.9344(3) 0.7208(3) 0.82737(18) 0.0634(7) Uani 1 1 d . . . . .
C11 C 0.9667(2) 0.5973(2) 0.78957(12) 0.0440(4) Uani 1 1 d . . . . .
C12 C 0.9693(4) 0.8445(3) 0.7871(2) 0.0883(11) Uani 1 1 d . . . . .
H12 H 0.949439 0.926458 0.812442 0.106 Uiso 1 1 calc R U . . .
C13 C 0.5295(4) 0.7783(3) 0.7122(2) 0.0803(9) Uani 1 1 d . . . . .
H13 H 0.549144 0.859544 0.686170 0.096 Uiso 1 1 calc R U . . .
C14 C 0.5594(4) 0.6577(3) 0.67509(17) 0.0687(7) Uani 1 1 d . . . . .
C15 C 0.5302(4) 0.5375(3) 0.71184(17) 0.0685(7) Uani 1 1 d . . . . .
H15 H 0.550568 0.456305 0.685855 0.082 Uiso 1 1 calc R U . . .

loop_
_atom_site_aniso_label
_atom_site_aniso_U_11
_atom_site_aniso_U_22
_atom_site_aniso_U_33
_atom_site_aniso_U_23
_atom_site_aniso_U_13
_atom_site_aniso_U_12
Zn1 0.03846(18) 0.03369(17) 0.04145(19) 0.000 -0.00932(12) 0.000
Cl1 0.1012(7) 0.1836(13) 0.0860(6) 0.0155(7) 0.0153(5) 0.0128(8)
O1 0.0446(7) 0.0516(8) 0.0405(7) -0.0097(6) -0.0041(6) -0.0055(6)
O2 0.0336(7) 0.0562(9) 0.0707(10) -0.0190(7) -0.0058(7) -0.0029(6)
N1 0.0443(8) 0.0415(9) 0.0391(8) -0.0033(7) -0.0067(6) 0.0029(7)
C1 0.0404(9) 0.0322(9) 0.0410(10) 0.0011(7) -0.0059(7) -0.0026(7)
C2 0.0313(8) 0.0457(10) 0.0432(10) -0.0095(8) 0.0058(7) 0.0003(7)
C3 0.0385(9) 0.0421(10) 0.0385(9) -0.0093(8) 0.0051(7) -0.0017(7)
C4 0.0352(8) 0.0346(9) 0.0366(9) -0.0004(7) -0.0007(7) -0.0042(7)
C5 0.0288(8) 0.0392(9) 0.0418(9) -0.0035(7) 0.0033(7) -0.0017(7)
C6 0.0309(8) 0.0370(9) 0.0369(9) -0.0044(7) 0.0034(6) -0.0027(7)
C7 0.0591(13) 0.0721(16) 0.0443(11) -0.0040(11) -0.0024(10) 0.0071(11)
C8 0.0742(17) 0.097(2) 0.0580(15) -0.0256(16) 0.0045(13) 0.0154(16)
C9 0.0747(18) 0.078(2) 0.092(2) -0.0429(18) 0.0010(16) 0.0121(15)
C10 0.0546(13) 0.0448(12) 0.091(2) -0.0186(12) -0.0053(13) 0.0066(10)
C11 0.0381(9) 0.0376(10) 0.0563(11) -0.0068(8) -0.0086(8) 0.0016(7)
C12 0.074(2) 0.0358(12) 0.155(4) -0.0179(15) 0.004(2) 0.0008(12)
C13 0.082(2) 0.0488(14) 0.110(2) 0.0153(15) -0.0068(18) -0.0021(14)
C14 0.0546(14) 0.0752(18) 0.0763(18) 0.0089(14) -0.0055(12) 0.0062(12)
C15 0.0661(15) 0.0508(13) 0.0887(18) -0.0123(12) -0.0143(14) 0.0090(11)

loop_
_atom_type_symbol
_atom_type_description
_atom_type_scat_dispersion_real
_atom_type_scat_dispersion_imag
_atom_type_scat_source
C C 0.0033 0.0016 'International Tables Vol C Tables 4.2.6.8 and 6.1.1.4'
H H 0.0000 0.0000 'International Tables Vol C Tables 4.2.6.8 and 6.1.1.4'
Cl Cl 0.1484 0.1585 'International Tables Vol C Tables 4.2.6.8 and 6.1.1.4'
N N 0.0061 0.0033 'International Tables Vol C Tables 4.2.6.8 and 6.1.1.4'
O O 0.0106 0.0060 'International Tables Vol C Tables 4.2.6.8 and 6.1.1.4'
Zn Zn 0.2839 1.4301 'International Tables Vol C Tables 4.2.6.8 and 6.1.1.4'

loop_
_geom_angle_atom_site_label_1
_geom_angle_atom_site_label_2
_geom_angle_atom_site_label_3
_geom_angle
_geom_angle_site_symmetry_1
_geom_angle_site_symmetry_3
_geom_angle_publ_flag
O1 Zn1 O1 143.45(9) . 2_756 ?
O1 Zn1 N1 101.46(6) . . ?
O1 Zn1 N1 106.51(6) 2_756 . ?
O1 Zn1 N1 106.51(6) . 2_756 ?
O1 Zn1 N1 101.47(6) 2_756 2_756 ?
N1 Zn1 N1 79.28(9) . 2_756 ?
O1 Zn1 O2 59.59(5) . . ?
O1 Zn1 O2 97.54(6) 2_756 . ?
N1 Zn1 O2 155.31(6) . . ?
N1 Zn1 O2 90.71(6) 2_756 . ?
O1 Zn1 O2 97.54(6) . 2_756 ?
O1 Zn1 O2 59.59(5) 2_756 2_756 ?
N1 Zn1 O2 90.71(6) . 2_756 ?
N1 Zn1 O2 155.31(6) 2_756 2_756 ?
O2 Zn1 O2 106.56(9) . 2_756 ?
O1 Zn1 C1 122.91(6) . 2_756 ?
O1 Zn1 C1 30.09(6) 2_756 2_756 ?
N1 Zn1 C1 98.86(6) . 2_756 ?
N1 Zn1 C1 129.55(6) 2_756 2_756 ?
O2 Zn1 C1 104.84(6) . 2_756 ?
O2 Zn1 C1 29.53(6) 2_756 2_756 ?
O1 Zn1 C1 30.09(6) . . ?
O1 Zn1 C1 122.91(6) 2_756 . ?
N1 Zn1 C1 129.55(6) . . ?
N1 Zn1 C1 98.86(6) 2_756 . ?
O2 Zn1 C1 29.53(6) . . ?
O2 Zn1 C1 104.84(6) 2_756 . ?
C1 Zn1 C1 118.21(8) 2_756 . ?
C1 O1 Zn1 96.44(12) . . ?
C1 O2 Zn1 82.46(12) . . ?
C7 N1 C11 118.5(2) . . ?
C7 N1 Zn1 128.62(17) . . ?
C11 N1 Zn1 112.84(13) . . ?
O2 C1 O1 121.40(17) . . ?
O2 C1 C4 120.28(17) . . ?
O1 C1 C4 118.31(17) . . ?
O2 C1 Zn1 68.01(10) . . ?
O1 C1 Zn1 53.47(9) . . ?
C4 C1 Zn1 170.94(14) . . ?
C3 C2 C6 120.81(16) . 3_656 ?
C2 C3 C4 120.18(17) . . ?
C5 C4 C3 119.88(16) . . ?
C5 C4 C1 119.83(16) . . ?
C3 C4 C1 120.26(16) . . ?
C4 C5 C6 121.51(16) . . ?
C2 C6 C5 122.40(15) 3_656 . ?
C2 C6 C6 119.4(2) 3_656 3_656 ?
C5 C6 C6 118.2(2) . 3_656 ?
N1 C7 C8 122.4(3) . . ?
C9 C8 C7 119.1(3) . . ?
C8 C9 C10 120.4(3) . . ?
C9 C10 C11 116.5(3) . . ?
C9 C10 C12 124.0(3) . . ?
C11 C10 C12 119.4(3) . . ?
N1 C11 C10 123.0(2) . . ?
N1 C11 C11 117.52(11) . 2_756 ?
C10 C11 C11 119.50(16) . 2_756 ?
C12 C12 C10 121.07(18) 2_756 . ?
C13 C13 C14 119.47(19) 2_656 . ?
C15 C14 C13 121.3(3) . . ?
C15 C14 Cl1 119.7(2) . . ?
C13 C14 Cl1 119.1(2) . . ?
C14 C15 C15 119.27(18) . 2_656 ?

loop_
_geom_bond_atom_site_label_1
_geom_bond_atom_site_label_2
_geom_bond_distance
_geom_bond_site_symmetry_2
_geom_bond_publ_flag
Zn1 O1 2.0270(14) . ?
Zn1 O1 2.0270(14) 2_756 ?
Zn1 N1 2.1096(16) . ?
Zn1 N1 2.1097(17) 2_756 ?
Zn1 O2 2.3445(15) . ?
Zn1 O2 2.3446(15) 2_756 ?
Zn1 C1 2.5066(18) 2_756 ?
Zn1 C1 2.5066(18) . ?
Cl1 C14 1.735(3) . ?
O1 C1 1.265(2) . ?
O2 C1 1.246(2) . ?
N1 C7 1.325(3) . ?
N1 C11 1.351(3) . ?
C1 C4 1.497(2) . ?
C2 C3 1.369(3) . ?
C2 C6 1.415(2) 3_656 ?
C3 C4 1.417(3) . ?
C4 C5 1.369(3) . ?
C5 C6 1.417(2) . ?
C6 C6 1.423(3) 3_656 ?
C7 C8 1.392(4) . ?
C8 C9 1.361(5) . ?
C9 C10 1.400(4) . ?
C10 C11 1.403(3) . ?
C10 C12 1.427(4) . ?
C11 C11 1.443(4) 2_756 ?
C12 C12 1.352(7) 2_756 ?
C13 C13 1.367(7) 2_656 ?
C13 C14 1.368(4) . ?
C14 C15 1.362(4) . ?
C15 C15 1.382(6) 2_656 ?
